data_7210116
loop_
_publ_author_name
'Liu, Guang-Zhen'
'Li, Shi-Hui'
'Li, Xiao-Ling'
'Xin, Ling-Yun'
'Wang, Li-Ya'

_publ_section_title
;
 Three series of MOFs featuring various metal(ii)-carboxylate chains
 cross-linked by dipyridyl-typed coligands: synthesis, structure, and
 solvent-dependent luminescence
;
_journal_issue 22
_journal_name_full CrystEngComm
_journal_page_first 4571
_journal_paper_doi 10.1039/c3ce40109j
_journal_volume 15
_journal_year 2013
_chemical_formula_sum 'C24 H15 Cd F3 N3 O4'
_chemical_formula_weight 578.79
_chemical_name_systematic
;
?
;
_space_group_IT_number 15
_symmetry_cell_setting monoclinic
_symmetry_space_group_name_Hall '-C 2yc'
_symmetry_space_group_name_H-M 'C 1 2/c 1'
_atom_sites_solution_hydrogens geom
_atom_sites_solution_primary direct
_atom_sites_solution_secondary difmap
_audit_creation_method SHELXL-97
_cell_angle_alpha 90.00
_cell_angle_beta 105.057(2)
_cell_angle_gamma 90.00
_cell_formula_units_Z 8
_cell_length_a 20.750(4)
_cell_length_b 11.660(2)
_cell_length_c 20.045(4)
_cell_measurement_reflns_used 3197
_cell_measurement_temperature 296(2)
_cell_measurement_theta_max 23.05
_cell_measurement_theta_min 2.40
_cell_volume 4683.3(15)
_computing_cell_refinement 'Bruker SMART'
_computing_data_collection 'Bruker SMART'
_computing_data_reduction 'Bruker SAINT'
_computing_molecular_graphics 'Bruker SHELXTL'
_computing_publication_material 'Bruker SHELXTL'
_computing_structure_refinement 'SHELXL-97 (Sheldrick, 1997)'
_computing_structure_solution 'SHELXS-97 (Sheldrick, 1990)'
_diffrn_ambient_temperature 296(2)
_diffrn_measured_fraction_theta_full 0.995
_diffrn_measured_fraction_theta_max 0.995
_diffrn_measurement_device_type 'CCD area detector'
_diffrn_measurement_method 'phi and omega scans'
_diffrn_radiation_monochromator graphite
_diffrn_radiation_source 'fine-focus sealed tube'
_diffrn_radiation_type MoK\a
_diffrn_radiation_wavelength 0.71073
_diffrn_reflns_av_R_equivalents 0.0549
_diffrn_reflns_av_sigmaI/netI 0.0534
_diffrn_reflns_limit_h_max 24
_diffrn_reflns_limit_h_min -25
_diffrn_reflns_limit_k_max 13
_diffrn_reflns_limit_k_min -14
_diffrn_reflns_limit_l_max 23
_diffrn_reflns_limit_l_min -24
_diffrn_reflns_number 15454
_diffrn_reflns_theta_full 25.50
_diffrn_reflns_theta_max 25.50
_diffrn_reflns_theta_min 2.40
_diffrn_standards_number 0
_exptl_absorpt_coefficient_mu 0.992
_exptl_absorpt_correction_T_max 0.9248
_exptl_absorpt_correction_T_min 0.7618
_exptl_absorpt_correction_type multi-scan
_exptl_absorpt_process_details sadabs
_exptl_crystal_colour colourless
_exptl_crystal_density_diffrn 1.642
_exptl_crystal_density_method 'not measured'
_exptl_crystal_description Block
_exptl_crystal_F_000 2296
_exptl_crystal_size_max 0.29
_exptl_crystal_size_mid 0.18
_exptl_crystal_size_min 0.08
_refine_diff_density_max 1.211
_refine_diff_density_min -0.780
_refine_diff_density_rms 0.096
_refine_ls_extinction_method none
_refine_ls_goodness_of_fit_ref 1.029
_refine_ls_hydrogen_treatment constr
_refine_ls_matrix_type full
_refine_ls_number_parameters 316
_refine_ls_number_reflns 4348
_refine_ls_number_restraints 12
_refine_ls_restrained_S_all 1.047
_refine_ls_R_factor_all 0.0594
_refine_ls_R_factor_gt 0.0409
_refine_ls_shift/su_max 0.000
_refine_ls_shift/su_mean 0.000
_refine_ls_structure_factor_coef Fsqd
_refine_ls_weighting_details 'calc w=1/[\s^2^(Fo^2^)+(0.0417P)^2^+13.9064P] where P=(Fo^2^+2Fc^2^)/3'
_refine_ls_weighting_scheme calc
_refine_ls_wR_factor_gt 0.0925
_refine_ls_wR_factor_ref 0.1026
_reflns_number_gt 3352
_reflns_number_total 4348
_reflns_threshold_expression >2sigma(I)
_cod_data_source_file c3ce40109j.txt
_cod_data_source_block bbb
_cod_depositor_comments
;
The following automatic conversions were performed:

'_symmetry_cell_setting' value 'Monoclinic' changed to 'monoclinic'
according to /home/saulius/struct/CIF-dictionaries/cif_core.dic
dictionary named 'cif_core.dic' version 2.4.2 from 2011-04-26.

Automatic conversion script
Id: cif_fix_values 1891 2012-01-12 08:04:46Z andrius 
;
_cod_original_cell_volume 4683.3(16)
_cod_original_sg_symbol_H-M C2/c
_cod_database_code 7210116

loop_
_symmetry_equiv_pos_as_xyz
'x, y, z'
'-x, y, -z+1/2'
'x+1/2, y+1/2, z'
'-x+1/2, y+1/2, -z+1/2'
'-x, -y, -z'
'x, -y, z-1/2'
'-x+1/2, -y+1/2, -z'
'x+1/2, -y+1/2, z-1/2'

loop_
_atom_site_label
_atom_site_type_symbol
_atom_site_fract_x
_atom_site_fract_y
_atom_site_fract_z
_atom_site_U_iso_or_equiv
_atom_site_adp_type
_atom_site_occupancy
_atom_site_symmetry_multiplicity
_atom_site_calc_flag
_atom_site_refinement_flags
Cd1 Cd 0.251661(15) 0.35573(3) 0.179306(16) 0.02693(12) Uani 1 1 d .
F1 F 0.4112(2) 0.1957(4) 0.5378(3) 0.138(2) Uani 1 1 d .
F2 F 0.4954(2) 0.2293(3) 0.5044(2) 0.0909(13) Uani 1 1 d .
F3 F 0.4881(3) 0.3029(4) 0.5950(2) 0.142(3) Uani 1 1 d .
N1 N 0.34820(19) 0.2647(3) 0.1465(2) 0.0369(10) Uani 1 1 d .
N2 N 0.27047(19) 0.5074(3) 0.11043(19) 0.0332(9) Uani 1 1 d .
N3 N 0.64870(18) -0.0348(3) 0.1635(2) 0.0363(10) Uani 1 1 d .
O1 O 0.2537(2) 0.4033(4) 0.2998(2) 0.0728(12) Uani 1 1 d U
O2 O 0.3451(3) 0.4218(5) 0.2688(2) 0.0862(16) Uani 1 1 d U
O3 O 0.29192(17) 0.6643(3) 0.31691(17) 0.0417(8) Uani 1 1 d .
O4 O 0.31017(17) 0.7514(3) 0.41738(17) 0.0402(8) Uani 1 1 d .
C1 C 0.4066(2) 0.3204(4) 0.1605(2) 0.0335(11) Uani 1 1 d .
H1 H 0.4069 0.3978 0.1719 0.040 Uiso 1 1 calc R
C2 C 0.4656(2) 0.2702(4) 0.1591(2) 0.0336(11) Uani 1 1 d .
H2 H 0.5046 0.3135 0.1696 0.040 Uiso 1 1 calc R
C3 C 0.4679(2) 0.1553(4) 0.1423(2) 0.0364(11) Uani 1 1 d .
C4 C 0.4067(2) 0.0981(5) 0.1240(3) 0.0516(15) Uani 1 1 d .
H4 H 0.4045 0.0219 0.1098 0.062 Uiso 1 1 calc R
C5 C 0.3495(3) 0.1554(5) 0.1271(3) 0.0519(15) Uani 1 1 d .
H5 H 0.3094 0.1155 0.1149 0.062 Uiso 1 1 calc R
C6 C 0.5311(2) 0.0928(4) 0.1467(2) 0.0331(11) Uani 1 1 d .
C7 C 0.5894(2) 0.1228(4) 0.1937(3) 0.0400(12) Uani 1 1 d .
H7 H 0.5907 0.1881 0.2207 0.048 Uiso 1 1 calc R
C8 C 0.6459(2) 0.0578(5) 0.2014(3) 0.0436(13) Uani 1 1 d .
H8 H 0.6842 0.0795 0.2347 0.052 Uiso 1 1 calc R
C9 C 0.5935(2) -0.0608(5) 0.1153(3) 0.0509(15) Uani 1 1 d .
H9 H 0.5947 -0.1230 0.0865 0.061 Uiso 1 1 calc R
C10 C 0.5350(2) -0.0013(5) 0.1055(3) 0.0520(15) Uani 1 1 d .
H10 H 0.4977 -0.0239 0.0711 0.062 Uiso 1 1 calc R
C11 C 0.2493(3) 0.4969(4) 0.0420(3) 0.0396(12) Uani 1 1 d .
H11 H 0.2397 0.4238 0.0235 0.048 Uiso 1 1 calc R
C12 C 0.2407(2) 0.5888(4) -0.0029(2) 0.0376(11) Uani 1 1 d .
H12 H 0.2257 0.5771 -0.0503 0.045 Uiso 1 1 calc R
C13 C 0.2547(2) 0.6986(4) 0.0233(2) 0.0287(10) Uani 1 1 d .
C14 C 0.2777(3) 0.7091(4) 0.0943(2) 0.0404(12) Uani 1 1 d .
H14 H 0.2885 0.7809 0.1143 0.048 Uiso 1 1 calc R
C15 C 0.2845(3) 0.6130(4) 0.1351(3) 0.0415(12) Uani 1 1 d .
H15 H 0.2997 0.6223 0.1826 0.050 Uiso 1 1 calc R
C16 C 0.3138(3) 0.4277(4) 0.3120(3) 0.0449(13) Uani 1 1 d .
C17 C 0.3505(2) 0.4552(4) 0.3856(2) 0.0286(10) Uani 1 1 d .
C18 C 0.3834(2) 0.3639(4) 0.4245(2) 0.0368(11) Uani 1 1 d .
H18 H 0.3824 0.2920 0.4041 0.044 Uiso 1 1 calc R
C19 C 0.4177(2) 0.3785(4) 0.4934(2) 0.0383(12) Uani 1 1 d .
C20 C 0.4208(3) 0.4844(5) 0.5241(3) 0.0463(13) Uani 1 1 d .
H20 H 0.4451 0.4949 0.5697 0.056 Uiso 1 1 calc R
C21 C 0.3872(2) 0.5749(4) 0.4862(2) 0.0381(12) Uani 1 1 d .
H21 H 0.3882 0.6463 0.5072 0.046 Uiso 1 1 calc R
C22 C 0.3519(2) 0.5622(4) 0.4174(2) 0.0276(10) Uani 1 1 d .
C23 C 0.3157(2) 0.6667(4) 0.3809(2) 0.0293(10) Uani 1 1 d .
C24 C 0.4517(3) 0.2774(5) 0.5328(3) 0.0526(15) Uani 1 1 d .

loop_
_atom_site_aniso_label
_atom_site_aniso_U_11
_atom_site_aniso_U_22
_atom_site_aniso_U_33
_atom_site_aniso_U_23
_atom_site_aniso_U_13
_atom_site_aniso_U_12
Cd1 0.02916(19) 0.02142(19) 0.02927(19) 0.00131(14) 0.00590(13) 0.00235(14)
F1 0.066(3) 0.100(4) 0.245(7) 0.121(4) 0.034(3) 0.020(3)
F2 0.088(3) 0.081(3) 0.110(3) 0.036(2) 0.035(3) 0.050(2)
F3 0.232(6) 0.095(3) 0.055(3) 0.007(2) -0.041(3) 0.072(4)
N1 0.032(2) 0.038(2) 0.040(2) -0.0034(18) 0.0077(18) 0.0090(18)
N2 0.036(2) 0.029(2) 0.035(2) 0.0073(17) 0.0113(18) 0.0032(17)
N3 0.029(2) 0.032(2) 0.046(2) -0.0074(19) 0.0059(18) 0.0040(17)
O1 0.0728(15) 0.0711(15) 0.0709(15) 0.0046(10) 0.0122(10) -0.0059(10)
O2 0.104(4) 0.116(4) 0.035(2) -0.014(2) 0.013(2) 0.041(3)
O3 0.053(2) 0.034(2) 0.036(2) 0.0048(15) 0.0081(16) 0.0099(16)
O4 0.045(2) 0.0272(19) 0.046(2) -0.0030(16) 0.0081(16) 0.0030(15)
C1 0.039(3) 0.028(3) 0.036(3) 0.005(2) 0.015(2) 0.009(2)
C2 0.033(3) 0.031(3) 0.037(3) 0.003(2) 0.008(2) 0.005(2)
C3 0.031(3) 0.039(3) 0.036(3) -0.010(2) 0.005(2) 0.009(2)
C4 0.034(3) 0.040(3) 0.077(4) -0.025(3) 0.008(3) 0.006(2)
C5 0.031(3) 0.046(3) 0.073(4) -0.026(3) 0.003(3) 0.005(2)
C6 0.028(2) 0.031(3) 0.038(3) -0.004(2) 0.005(2) 0.004(2)
C7 0.035(3) 0.035(3) 0.045(3) -0.016(2) 0.001(2) 0.006(2)
C8 0.028(3) 0.051(3) 0.045(3) -0.017(3) -0.003(2) 0.006(2)
C9 0.036(3) 0.044(3) 0.066(4) -0.028(3) 0.001(3) 0.008(2)
C10 0.029(3) 0.054(4) 0.064(4) -0.030(3) -0.004(3) 0.008(2)
C11 0.054(3) 0.025(3) 0.042(3) 0.002(2) 0.017(2) 0.003(2)
C12 0.052(3) 0.029(3) 0.029(2) 0.002(2) 0.007(2) -0.001(2)
C13 0.030(2) 0.024(2) 0.035(3) 0.004(2) 0.013(2) 0.0020(19)
C14 0.062(3) 0.022(3) 0.035(3) 0.000(2) 0.009(2) -0.002(2)
C15 0.057(3) 0.031(3) 0.036(3) 0.003(2) 0.011(2) 0.000(2)
C16 0.063(4) 0.023(3) 0.043(3) 0.010(2) 0.002(3) 0.012(2)
C17 0.031(2) 0.029(3) 0.026(2) 0.0026(19) 0.0065(18) 0.0010(19)
C18 0.045(3) 0.030(3) 0.035(3) 0.001(2) 0.009(2) 0.008(2)
C19 0.038(3) 0.042(3) 0.032(3) 0.009(2) 0.006(2) 0.009(2)
C20 0.051(3) 0.047(3) 0.034(3) -0.001(2) -0.001(2) 0.007(3)
C21 0.045(3) 0.033(3) 0.032(3) -0.006(2) 0.002(2) -0.001(2)
C22 0.028(2) 0.025(2) 0.031(2) 0.0012(19) 0.0088(19) -0.0029(19)
C23 0.027(2) 0.027(3) 0.035(3) 0.002(2) 0.009(2) -0.0044(19)
C24 0.056(4) 0.051(4) 0.047(3) 0.014(3) 0.009(3) 0.019(3)

loop_
_atom_type_symbol
_atom_type_description
_atom_type_scat_dispersion_real
_atom_type_scat_dispersion_imag
_atom_type_scat_source
C C 0.0033 0.0016 'International Tables Vol C Tables 4.2.6.8 and 6.1.1.4'
H H 0.0000 0.0000 'International Tables Vol C Tables 4.2.6.8 and 6.1.1.4'
N N 0.0061 0.0033 'International Tables Vol C Tables 4.2.6.8 and 6.1.1.4'
O O 0.0106 0.0060 'International Tables Vol C Tables 4.2.6.8 and 6.1.1.4'
Cd Cd -0.8075 1.2024 'International Tables Vol C Tables 4.2.6.8 and 6.1.1.4'
F F 0.0171 0.0103 'International Tables Vol C Tables 4.2.6.8 and 6.1.1.4'

loop_
_geom_angle_atom_site_label_1
_geom_angle_atom_site_label_2
_geom_angle_atom_site_label_3
_geom_angle
_geom_angle_site_symmetry_1
_geom_angle_site_symmetry_3
N2 Cd1 O4 92.49(12) . 4_545
N2 Cd1 O2 88.39(16) . .
O4 Cd1 O2 159.79(14) 4_545 .
N2 Cd1 O3 146.97(13) . 4_545
O4 Cd1 O3 54.74(11) 4_545 4_545
O2 Cd1 O3 120.61(15) . 4_545
N2 Cd1 N3 78.59(13) . 3_455
O4 Cd1 N3 83.80(12) 4_545 3_455
O2 Cd1 N3 116.10(14) . 3_455
O3 Cd1 N3 99.50(13) 4_545 3_455
N2 Cd1 O1 116.41(15) . .
O4 Cd1 O1 141.79(14) 4_545 .
O2 Cd1 O1 52.52(15) . .
O3 Cd1 O1 95.07(14) 4_545 .
N3 Cd1 O1 78.56(14) 3_455 .
N2 Cd1 N1 84.12(13) . .
O4 Cd1 N1 82.37(12) 4_545 .
O2 Cd1 N1 77.64(14) . .
O3 Cd1 N1 87.04(13) 4_545 .
N3 Cd1 N1 157.30(13) 3_455 .
O1 Cd1 N1 122.78(14) . .
N2 Cd1 C23 119.76(14) . 4_545
O4 Cd1 C23 27.38(12) 4_545 4_545
O2 Cd1 C23 144.51(16) . 4_545
O3 Cd1 C23 27.37(12) 4_545 4_545
N3 Cd1 C23 91.97(13) 3_455 4_545
O1 Cd1 C23 119.54(15) . 4_545
N1 Cd1 C23 83.90(13) . 4_545
C5 N1 C1 116.0(4) . .
C5 N1 Cd1 124.1(3) . .
C1 N1 Cd1 118.8(3) . .
C15 N2 C11 116.7(4) . .
C15 N2 Cd1 122.3(3) . .
C11 N2 Cd1 118.5(3) . .
C9 N3 C8 116.3(4) . .
C9 N3 Cd1 122.4(3) . 3_545
C8 N3 Cd1 121.1(3) . 3_545
C16 O1 Cd1 90.3(4) . .
C16 O2 Cd1 94.1(4) . .
C23 O3 Cd1 89.9(3) . 4
C23 O4 Cd1 92.3(3) . 4
N1 C1 C2 123.8(4) . .
N1 C1 H1 118.1 . .
C2 C1 H1 118.1 . .
C1 C2 C3 120.5(5) . .
C1 C2 H2 119.7 . .
C3 C2 H2 119.7 . .
C2 C3 C4 116.0(4) . .
C2 C3 C6 123.1(4) . .
C4 C3 C6 120.7(4) . .
C5 C4 C3 119.4(5) . .
C5 C4 H4 120.3 . .
C3 C4 H4 120.3 . .
N1 C5 C4 124.1(5) . .
N1 C5 H5 118.0 . .
C4 C5 H5 118.0 . .
C7 C6 C10 115.7(4) . .
C7 C6 C3 121.6(4) . .
C10 C6 C3 122.7(4) . .
C8 C7 C6 120.8(4) . .
C8 C7 H7 119.6 . .
C6 C7 H7 119.6 . .
N3 C8 C7 123.2(4) . .
N3 C8 H8 118.4 . .
C7 C8 H8 118.4 . .
N3 C9 C10 123.7(5) . .
N3 C9 H9 118.2 . .
C10 C9 H9 118.2 . .
C9 C10 C6 120.1(5) . .
C9 C10 H10 119.9 . .
C6 C10 H10 119.9 . .
N2 C11 C12 123.4(5) . .
N2 C11 H11 118.3 . .
C12 C11 H11 118.3 . .
C11 C12 C13 119.4(4) . .
C11 C12 H12 120.3 . .
C13 C12 H12 120.3 . .
C14 C13 C12 117.0(4) . .
C14 C13 C13 121.6(5) . 7_565
C12 C13 C13 121.4(5) . 7_565
C15 C14 C13 119.6(5) . .
C15 C14 H14 120.2 . .
C13 C14 H14 120.2 . .
N2 C15 C14 123.8(5) . .
N2 C15 H15 118.1 . .
C14 C15 H15 118.1 . .
O2 C16 O1 123.0(6) . .
O2 C16 C17 118.8(5) . .
O1 C16 C17 117.9(5) . .
C18 C17 C22 118.6(4) . .
C18 C17 C16 115.8(4) . .
C22 C17 C16 125.6(4) . .
C17 C18 C19 120.9(4) . .
C17 C18 H18 119.6 . .
C19 C18 H18 119.6 . .
C20 C19 C18 120.5(4) . .
C20 C19 C24 120.9(5) . .
C18 C19 C24 118.6(5) . .
C19 C20 C21 118.9(5) . .
C19 C20 H20 120.5 . .
C21 C20 H20 120.5 . .
C20 C21 C22 121.7(5) . .
C20 C21 H21 119.2 . .
C22 C21 H21 119.2 . .
C21 C22 C17 119.4(4) . .
C21 C22 C23 117.4(4) . .
C17 C22 C23 123.2(4) . .
O3 C23 O4 123.0(4) . .
O3 C23 C22 119.5(4) . .
O4 C23 C22 117.5(4) . .
O3 C23 Cd1 62.7(2) . 4
O4 C23 Cd1 60.3(2) . 4
C22 C23 Cd1 177.3(3) . 4
F1 C24 F2 104.7(5) . .
F1 C24 F3 108.6(6) . .
F2 C24 F3 102.4(5) . .
F1 C24 C19 113.4(5) . .
F2 C24 C19 113.1(5) . .
F3 C24 C19 113.6(5) . .

loop_
_geom_bond_atom_site_label_1
_geom_bond_atom_site_label_2
_geom_bond_distance
_geom_bond_site_symmetry_2
Cd1 N2 2.338(4) .
Cd1 O4 2.364(3) 4_545
Cd1 O2 2.401(5) .
Cd1 O3 2.417(3) 4_545
Cd1 N3 2.437(4) 3_455
Cd1 O1 2.467(5) .
Cd1 N1 2.502(4) .
Cd1 C23 2.720(4) 4_545
F1 C24 1.292(7) .
F2 C24 1.314(7) .
F3 C24 1.313(7) .
N1 C5 1.335(6) .
N1 C1 1.338(6) .
N2 C15 1.330(6) .
N2 C11 1.333(6) .
N3 C9 1.327(6) .
N3 C8 1.330(6) .
N3 Cd1 2.437(4) 3_545
O1 C16 1.238(7) .
O2 C16 1.213(7) .
O3 C23 1.250(5) .
O3 Cd1 2.417(3) 4
O4 C23 1.252(5) .
O4 Cd1 2.364(3) 4
C1 C2 1.364(6) .
C1 H1 0.9300 .
C2 C3 1.386(6) .
C2 H2 0.9300 .
C3 C4 1.397(7) .
C3 C6 1.483(6) .
C4 C5 1.376(7) .
C4 H4 0.9300 .
C5 H5 0.9300 .
C6 C7 1.372(6) .
C6 C10 1.389(7) .
C7 C8 1.371(6) .
C7 H7 0.9300 .
C8 H8 0.9300 .
C9 C10 1.368(7) .
C9 H9 0.9300 .
C10 H10 0.9300 .
C11 C12 1.380(6) .
C11 H11 0.9300 .
C12 C13 1.386(7) .
C12 H12 0.9300 .
C13 C14 1.384(6) .
C13 C13 1.502(8) 7_565
C14 C15 1.372(7) .
C14 H14 0.9300 .
C15 H15 0.9300 .
C16 C17 1.509(7) .
C17 C18 1.389(6) .
C17 C22 1.398(6) .
C18 C19 1.391(6) .
C18 H18 0.9300 .
C19 C20 1.374(7) .
C19 C24 1.490(7) .
C20 C21 1.378(7) .
C20 H20 0.9300 .
C21 C22 1.391(6) .
C21 H21 0.9300 .
C22 C23 1.516(6) .
C23 Cd1 2.720(4) 4

loop_
_geom_torsion_atom_site_label_1
_geom_torsion_atom_site_label_2
_geom_torsion_atom_site_label_3
_geom_torsion_atom_site_label_4
_geom_torsion
_geom_torsion_site_symmetry_1
_geom_torsion_site_symmetry_4
N2 Cd1 N1 C5 -135.6(4) . .
O4 Cd1 N1 C5 -42.3(4) 4_545 .
O2 Cd1 N1 C5 134.8(4) . .
O3 Cd1 N1 C5 12.6(4) 4_545 .
N3 Cd1 N1 C5 -95.2(5) 3_455 .
O1 Cd1 N1 C5 106.7(4) . .
C23 Cd1 N1 C5 -14.7(4) 4_545 .
N2 Cd1 N1 C1 57.1(3) . .
O4 Cd1 N1 C1 150.4(3) 4_545 .
O2 Cd1 N1 C1 -32.6(3) . .
O3 Cd1 N1 C1 -154.8(3) 4_545 .
N3 Cd1 N1 C1 97.5(4) 3_455 .
O1 Cd1 N1 C1 -60.7(4) . .
C23 Cd1 N1 C1 177.9(4) 4_545 .
O4 Cd1 N2 C15 157.0(4) 4_545 .
O2 Cd1 N2 C15 -43.2(4) . .
O3 Cd1 N2 C15 163.7(3) 4_545 .
N3 Cd1 N2 C15 73.8(4) 3_455 .
O1 Cd1 N2 C15 2.8(4) . .
N1 Cd1 N2 C15 -121.0(4) . .
C23 Cd1 N2 C15 159.5(4) 4_545 .
O4 Cd1 N2 C11 -4.5(4) 4_545 .
O2 Cd1 N2 C11 155.3(4) . .
O3 Cd1 N2 C11 2.3(5) 4_545 .
N3 Cd1 N2 C11 -87.6(4) 3_455 .
O1 Cd1 N2 C11 -158.6(3) . .
N1 Cd1 N2 C11 77.6(4) . .
C23 Cd1 N2 C11 -1.9(4) 4_545 .
N2 Cd1 O1 C16 -65.4(4) . .
O4 Cd1 O1 C16 159.5(3) 4_545 .
O2 Cd1 O1 C16 -0.2(3) . .
O3 Cd1 O1 C16 125.0(3) 4_545 .
N3 Cd1 O1 C16 -136.3(4) 3_455 .
N1 Cd1 O1 C16 35.2(4) . .
C23 Cd1 O1 C16 137.9(3) 4_545 .
N2 Cd1 O2 C16 125.8(4) . .
O4 Cd1 O2 C16 -141.3(4) 4_545 .
O3 Cd1 O2 C16 -70.8(4) 4_545 .
N3 Cd1 O2 C16 49.4(4) 3_455 .
O1 Cd1 O2 C16 0.2(3) . .
N1 Cd1 O2 C16 -149.8(4) . .
C23 Cd1 O2 C16 -89.5(4) 4_545 .
C5 N1 C1 C2 -3.2(7) . .
Cd1 N1 C1 C2 165.2(4) . .
N1 C1 C2 C3 0.2(7) . .
C1 C2 C3 C4 3.0(7) . .
C1 C2 C3 C6 -173.6(4) . .
C2 C3 C4 C5 -3.3(8) . .
C6 C3 C4 C5 173.4(5) . .
C1 N1 C5 C4 2.9(8) . .
Cd1 N1 C5 C4 -164.8(5) . .
C3 C4 C5 N1 0.3(10) . .
C2 C3 C6 C7 29.4(8) . .
C4 C3 C6 C7 -147.0(5) . .
C2 C3 C6 C10 -152.5(5) . .
C4 C3 C6 C10 31.1(8) . .
C10 C6 C7 C8 -4.2(8) . .
C3 C6 C7 C8 174.1(5) . .
C9 N3 C8 C7 1.8(8) . .
Cd1 N3 C8 C7 179.1(4) 3_545 .
C6 C7 C8 N3 1.9(9) . .
C8 N3 C9 C10 -3.1(9) . .
Cd1 N3 C9 C10 179.6(5) 3_545 .
N3 C9 C10 C6 0.6(10) . .
C7 C6 C10 C9 3.0(8) . .
C3 C6 C10 C9 -175.2(5) . .
C15 N2 C11 C12 -0.8(8) . .
Cd1 N2 C11 C12 161.7(4) . .
N2 C11 C12 C13 0.1(8) . .
C11 C12 C13 C14 0.8(7) . .
C11 C12 C13 C13 -179.1(5) . 7_565
C12 C13 C14 C15 -1.1(7) . .
C13 C13 C14 C15 178.9(5) 7_565 .
C11 N2 C15 C14 0.6(8) . .
Cd1 N2 C15 C14 -161.2(4) . .
C13 C14 C15 N2 0.4(8) . .
Cd1 O2 C16 O1 -0.4(6) . .
Cd1 O2 C16 C17 173.7(4) . .
Cd1 O1 C16 O2 0.4(6) . .
Cd1 O1 C16 C17 -173.8(4) . .
O2 C16 C17 C18 -80.6(6) . .
O1 C16 C17 C18 93.8(6) . .
O2 C16 C17 C22 101.7(6) . .
O1 C16 C17 C22 -83.9(6) . .
C22 C17 C18 C19 -0.8(7) . .
C16 C17 C18 C19 -178.7(5) . .
C17 C18 C19 C20 -1.1(8) . .
C17 C18 C19 C24 179.5(5) . .
C18 C19 C20 C21 2.3(8) . .
C24 C19 C20 C21 -178.3(5) . .
C19 C20 C21 C22 -1.7(8) . .
C20 C21 C22 C17 -0.2(7) . .
C20 C21 C22 C23 178.9(5) . .
C18 C17 C22 C21 1.5(7) . .
C16 C17 C22 C21 179.1(5) . .
C18 C17 C22 C23 -177.6(4) . .
C16 C17 C22 C23 0.0(7) . .
Cd1 O3 C23 O4 -0.5(5) 4 .
Cd1 O3 C23 C22 178.1(3) 4 .
Cd1 O4 C23 O3 0.6(5) 4 .
Cd1 O4 C23 C22 -178.2(3) 4 .
C21 C22 C23 O3 169.3(4) . .
C17 C22 C23 O3 -11.6(7) . .
C21 C22 C23 O4 -12.0(6) . .
C17 C22 C23 O4 167.2(4) . .
C21 C22 C23 Cd1 -48(7) . 4
C17 C22 C23 Cd1 131(7) . 4
C20 C19 C24 F1 118.8(7) . .
C18 C19 C24 F1 -61.8(7) . .
C20 C19 C24 F2 -122.1(6) . .
C18 C19 C24 F2 57.2(7) . .
C20 C19 C24 F3 -5.8(8) . .
C18 C19 C24 F3 173.5(6) . .
